data_4130241
loop_
_publ_author_name
'Zhang, Lei'
'Hou, Guohua'
'Zi, Guofu'
'Ding, Wanjian'
'Walter, Marc D.'

_publ_section_title
;
 Influence of the 5f Orbitals on the Bonding and Reactivity in
 Organoactinides: Experimental and Computational Studies on a Uranium
 Metallacyclopropene.
;
_journal_issue 15
_journal_name_full 'Journal of the American Chemical Society'
_journal_page_first 5130
_journal_page_last 5142
_journal_paper_doi 10.1021/jacs.6b01391
_journal_volume 138
_journal_year 2016
_chemical_formula_moiety 'C34 H44 N2 U'
_chemical_formula_sum 'C34 H44 N2 U'
_chemical_formula_weight 718.74
_space_group_crystal_system monoclinic
_space_group_IT_number 14
_space_group_name_Hall '-P 2ybc'
_space_group_name_H-M_alt 'P 1 21/c 1'
_atom_sites_solution_hydrogens geom
_audit_creation_method SHELXL-2014
_cell_angle_alpha 90
_cell_angle_beta 95.213(3)
_cell_angle_gamma 90
_cell_formula_units_Z 4
_cell_length_a 10.2536(17)
_cell_length_b 14.957(3)
_cell_length_c 20.016(3)
_cell_measurement_reflns_used 4870
_cell_measurement_temperature 100(2)
_cell_measurement_theta_max 26.14
_cell_measurement_theta_min 2.41
_cell_volume 3057.0(9)
_computing_cell_refinement 'Bruker SAINT'
_computing_data_collection 'Bruker APEX2'
_computing_data_reduction 'Bruker SAINT'
_computing_molecular_graphics 'Bruker SHELXTL'
_computing_publication_material 'Bruker SHELXTL'
_computing_structure_refinement 'SHELXL-2014 (Sheldrick, 2014)'
_computing_structure_solution 'SHELXS-97 (Sheldrick 2008)'
_diffrn_ambient_temperature 100(2)
_diffrn_measured_fraction_theta_full 1.000
_diffrn_measured_fraction_theta_max 0.996
_diffrn_measurement_device_type 'Bruker APEX-II CCD'
_diffrn_measurement_method '\f and \w scans'
_diffrn_radiation_type MoK\a
_diffrn_radiation_wavelength 0.71073
_diffrn_reflns_av_R_equivalents 0.0514
_diffrn_reflns_av_unetI/netI 0.0601
_diffrn_reflns_Laue_measured_fraction_full 1.000
_diffrn_reflns_Laue_measured_fraction_max 0.996
_diffrn_reflns_limit_h_max 13
_diffrn_reflns_limit_h_min -13
_diffrn_reflns_limit_k_max 18
_diffrn_reflns_limit_k_min -19
_diffrn_reflns_limit_l_max 26
_diffrn_reflns_limit_l_min -13
_diffrn_reflns_number 20694
_diffrn_reflns_point_group_measured_fraction_full 1.000
_diffrn_reflns_point_group_measured_fraction_max 0.996
_diffrn_reflns_theta_full 25.242
_diffrn_reflns_theta_max 27.641
_diffrn_reflns_theta_min 1.702
_exptl_absorpt_coefficient_mu 5.333
_exptl_absorpt_correction_T_max 0.75
_exptl_absorpt_correction_T_min 0.56
_exptl_absorpt_correction_type multi-scan
_exptl_absorpt_process_details SADABS
_exptl_crystal_colour brown
_exptl_crystal_density_diffrn 1.562
_exptl_crystal_description block
_exptl_crystal_F_000 1416
_exptl_crystal_size_max 0.250
_exptl_crystal_size_mid 0.200
_exptl_crystal_size_min 0.200
_refine_diff_density_max 2.206
_refine_diff_density_min -0.743
_refine_diff_density_rms 0.132
_refine_ls_extinction_method none
_refine_ls_goodness_of_fit_ref 0.970
_refine_ls_hydrogen_treatment constr
_refine_ls_matrix_type full
_refine_ls_number_parameters 493
_refine_ls_number_reflns 7102
_refine_ls_number_restraints 210
_refine_ls_restrained_S_all 0.968
_refine_ls_R_factor_all 0.0585
_refine_ls_R_factor_gt 0.0332
_refine_ls_shift/su_max 0.003
_refine_ls_shift/su_mean 0.000
_refine_ls_structure_factor_coef Fsqd
_refine_ls_weighting_details 'w=1/[\s^2^(Fo^2^)+(0.0311P)^2^] where P=(Fo^2^+2Fc^2^)/3'
_refine_ls_weighting_scheme calc
_refine_ls_wR_factor_gt 0.0623
_refine_ls_wR_factor_ref 0.0693
_reflns_Friedel_coverage 0.000
_reflns_number_gt 5221
_reflns_number_total 7102
_reflns_threshold_expression 'I > 2\s(I)'
_cod_data_source_file ja6b01391_si_003.cif
_cod_data_source_block compound13
_cod_original_sg_symbol_H-M 'P 21/c'
_cod_database_code 4130241
_shelx_space_group_comment
; 
The symmetry employed for this shelxl refinement is uniquely defined 
by the following loop, which should always be used as a source of 
symmetry information in preference to the above space-group names. 
They are only intended as comments. 
;
_shelx_estimated_absorpt_t_min 0.349
_shelx_estimated_absorpt_t_max 0.415
_shelxl_version_number 2014-3

loop_
_space_group_symop_operation_xyz
'x, y, z'
'-x, y+1/2, -z+1/2'
'-x, -y, -z'
'x, -y-1/2, z-1/2'

loop_
_atom_site_label
_atom_site_type_symbol
_atom_site_fract_x
_atom_site_fract_y
_atom_site_fract_z
_atom_site_U_iso_or_equiv
_atom_site_adp_type
_atom_site_occupancy
_atom_site_site_symmetry_order
_atom_site_calc_flag
_atom_site_refinement_flags_posn
_atom_site_refinement_flags_adp
_atom_site_refinement_flags_occupancy
_atom_site_disorder_assembly
_atom_site_disorder_group
C1 C 0.4086(6) 0.9923(4) 0.0987(3) 0.0512(16) Uani 1 1 d . U . . .
C2 C 0.4879(5) 0.9261(4) 0.0773(3) 0.0498(16) Uani 1 1 d . U . . .
C3 C 0.4130(6) 0.8730(4) 0.0310(3) 0.0443(14) Uani 1 1 d . U . . .
C4 C 0.2849(5) 0.9088(4) 0.0235(2) 0.0381(13) Uani 1 1 d . U . . .
C5 C 0.2849(5) 0.9834(4) 0.0651(3) 0.0446(14) Uani 1 1 d . U . . .
C6 C 0.4240(12) 1.0686(7) 0.1527(5) 0.056(3) Uani 0.659(11) 1 d . U P A 1
H6A H 0.3827 1.0501 0.1927 0.084 Uiso 0.659(11) 1 calc R U P A 1
H6B H 0.3817 1.1232 0.1343 0.084 Uiso 0.659(11) 1 calc R U P A 1
H6C H 0.5172 1.0802 0.1648 0.084 Uiso 0.659(11) 1 calc R U P A 1
C7 C 0.6326(7) 0.9309(7) 0.1010(4) 0.035(2) Uani 0.659(11) 1 d . U P A 1
H7A H 0.6804 0.9578 0.0658 0.053 Uiso 0.659(11) 1 calc R U P A 1
H7B H 0.6661 0.8704 0.1107 0.053 Uiso 0.659(11) 1 calc R U P A 1
H7C H 0.6449 0.9674 0.1417 0.053 Uiso 0.659(11) 1 calc R U P A 1
C8 C 0.1859(10) 0.8655(8) -0.0274(5) 0.045(3) Uani 0.659(11) 1 d . U P A 1
H8A H 0.1035 0.8561 -0.0072 0.068 Uiso 0.659(11) 1 calc R U P A 1
H8B H 0.2200 0.8078 -0.0413 0.068 Uiso 0.659(11) 1 calc R U P A 1
H8C H 0.1705 0.9045 -0.0667 0.068 Uiso 0.659(11) 1 calc R U P A 1
C9 C 0.4845(10) 0.7998(6) -0.0016(4) 0.041(2) Uani 0.659(11) 1 d . U P A 1
H9A H 0.5240 0.8238 -0.0407 0.062 Uiso 0.659(11) 1 calc R U P A 1
H9B H 0.4230 0.7520 -0.0160 0.062 Uiso 0.659(11) 1 calc R U P A 1
H9C H 0.5535 0.7758 0.0306 0.062 Uiso 0.659(11) 1 calc R U P A 1
C10 C 0.1535(11) 1.0362(8) 0.0624(6) 0.059(3) Uani 0.659(11) 1 d . U P A 1
H10A H 0.1514 1.0721 0.1032 0.089 Uiso 0.659(11) 1 calc R U P A 1
H10B H 0.0800 0.9941 0.0591 0.089 Uiso 0.659(11) 1 calc R U P A 1
H10C H 0.1465 1.0756 0.0231 0.089 Uiso 0.659(11) 1 calc R U P A 1
C6' C 0.513(2) 1.0474(12) 0.1388(9) 0.049(5) Uani 0.341(11) 1 d . U P A 2
H6'1 H 0.5873 1.0089 0.1538 0.073 Uiso 0.341(11) 1 calc R U P A 2
H6'2 H 0.4763 1.0735 0.1779 0.073 Uiso 0.341(11) 1 calc R U P A 2
H6'3 H 0.5430 1.0954 0.1105 0.073 Uiso 0.341(11) 1 calc R U P A 2
C7' C 0.6308(16) 0.8771(13) 0.0713(10) 0.044(5) Uani 0.341(11) 1 d . U P A 2
H7'1 H 0.6745 0.9050 0.0350 0.066 Uiso 0.341(11) 1 calc R U P A 2
H7'2 H 0.6170 0.8134 0.0615 0.066 Uiso 0.341(11) 1 calc R U P A 2
H7'3 H 0.6856 0.8838 0.1137 0.066 Uiso 0.341(11) 1 calc R U P A 2
C8' C 0.400(2) 0.7896(11) -0.0269(8) 0.042(5) Uani 0.341(11) 1 d . U P A 2
H8'1 H 0.4325 0.8107 -0.0686 0.063 Uiso 0.341(11) 1 calc R U P A 2
H8'2 H 0.3080 0.7719 -0.0355 0.063 Uiso 0.341(11) 1 calc R U P A 2
H8'3 H 0.4520 0.7381 -0.0098 0.063 Uiso 0.341(11) 1 calc R U P A 2
C9' C 0.1383(19) 0.9015(14) -0.0100(9) 0.038(5) Uani 0.341(11) 1 d . U P A 2
H9'1 H 0.0778 0.9234 0.0215 0.057 Uiso 0.341(11) 1 calc R U P A 2
H9'2 H 0.1181 0.8389 -0.0211 0.057 Uiso 0.341(11) 1 calc R U P A 2
H9'3 H 0.1287 0.9376 -0.0510 0.057 Uiso 0.341(11) 1 calc R U P A 2
C10' C 0.2140(19) 1.0715(12) 0.0817(11) 0.042(5) Uani 0.341(11) 1 d . U P A 2
H10D H 0.2374 1.0875 0.1287 0.063 Uiso 0.341(11) 1 calc R U P A 2
H10E H 0.1191 1.0630 0.0740 0.063 Uiso 0.341(11) 1 calc R U P A 2
H10F H 0.2411 1.1196 0.0527 0.063 Uiso 0.341(11) 1 calc R U P A 2
C11 C 0.0675(13) 0.8351(14) 0.1967(7) 0.011(3) Uani 0.344(6) 1 d . U P B 1
C12 C 0.138(2) 0.8957(13) 0.2383(12) 0.023(4) Uani 0.344(6) 1 d . U P B 1
C13 C 0.233(3) 0.8477(16) 0.2786(14) 0.021(6) Uani 0.344(6) 1 d . U P B 1
C14 C 0.2211(19) 0.7561(17) 0.2579(10) 0.019(4) Uani 0.344(6) 1 d . U P B 1
C15 C 0.1163(18) 0.7484(12) 0.2066(9) 0.022(3) Uani 0.344(6) 1 d . U P B 1
C16 C -0.0520(15) 0.8614(14) 0.1492(9) 0.064(6) Uani 0.344(6) 1 d . U P B 1
H16A H -0.1313 0.8362 0.1656 0.095 Uiso 0.344(6) 1 calc R U P B 1
H16B H -0.0418 0.8382 0.1042 0.095 Uiso 0.344(6) 1 calc R U P B 1
H16C H -0.0593 0.9267 0.1473 0.095 Uiso 0.344(6) 1 calc R U P B 1
C17 C 0.1137(18) 0.9950(10) 0.2509(9) 0.053(5) Uani 0.344(6) 1 d . U P B 1
H17A H 0.0657 1.0213 0.2111 0.080 Uiso 0.344(6) 1 calc R U P B 1
H17B H 0.1977 1.0259 0.2602 0.080 Uiso 0.344(6) 1 calc R U P B 1
H17C H 0.0619 1.0014 0.2894 0.080 Uiso 0.344(6) 1 calc R U P B 1
C18 C 0.3272(16) 0.8784(13) 0.3351(8) 0.045(4) Uani 0.344(6) 1 d . U P B 1
H18A H 0.2821 0.8828 0.3761 0.068 Uiso 0.344(6) 1 calc R U P B 1
H18B H 0.3621 0.9371 0.3244 0.068 Uiso 0.344(6) 1 calc R U P B 1
H18C H 0.3994 0.8354 0.3421 0.068 Uiso 0.344(6) 1 calc R U P B 1
C19 C 0.2988(17) 0.6766(10) 0.2869(8) 0.044(5) Uani 0.344(6) 1 d . U P B 1
H19A H 0.3877 0.6958 0.3026 0.067 Uiso 0.344(6) 1 calc R U P B 1
H19B H 0.3029 0.6306 0.2523 0.067 Uiso 0.344(6) 1 calc R U P B 1
H19C H 0.2559 0.6519 0.3247 0.067 Uiso 0.344(6) 1 calc R U P B 1
C20 C 0.0558(19) 0.6646(11) 0.1774(9) 0.059(5) Uani 0.344(6) 1 d . U P B 1
H20A H -0.0096 0.6427 0.2062 0.089 Uiso 0.344(6) 1 calc R U P B 1
H20B H 0.1239 0.6191 0.1744 0.089 Uiso 0.344(6) 1 calc R U P B 1
H20C H 0.0135 0.6770 0.1325 0.089 Uiso 0.344(6) 1 calc R U P B 1
C11' C 0.0847(9) 0.8835(7) 0.2069(5) 0.0261(19) Uani 0.656(6) 1 d . U P B 2
C12' C 0.1885(11) 0.9005(7) 0.2573(5) 0.025(2) Uani 0.656(6) 1 d . U P B 2
C13' C 0.2473(13) 0.8171(8) 0.2763(7) 0.019(2) Uani 0.656(6) 1 d . U P B 2
C14' C 0.1823(12) 0.7502(8) 0.2382(6) 0.027(3) Uani 0.656(6) 1 d . U P B 2
C15' C 0.0803(8) 0.7904(8) 0.1930(4) 0.025(2) Uani 0.656(6) 1 d . U P B 2
C16' C -0.0117(8) 0.9512(7) 0.1777(5) 0.060(3) Uani 0.656(6) 1 d . U P B 2
H16D H -0.0912 0.9486 0.2013 0.091 Uiso 0.656(6) 1 calc R U P B 2
H16E H -0.0337 0.9383 0.1300 0.091 Uiso 0.656(6) 1 calc R U P B 2
H16F H 0.0269 1.0110 0.1827 0.091 Uiso 0.656(6) 1 calc R U P B 2
C17' C 0.2288(10) 0.9897(6) 0.2887(4) 0.054(3) Uani 0.656(6) 1 d . U P B 2
H17D H 0.2404 1.0334 0.2532 0.080 Uiso 0.656(6) 1 calc R U P B 2
H17E H 0.3115 0.9827 0.3169 0.080 Uiso 0.656(6) 1 calc R U P B 2
H17F H 0.1607 1.0107 0.3162 0.080 Uiso 0.656(6) 1 calc R U P B 2
C18' C 0.3469(8) 0.8040(7) 0.3361(4) 0.047(2) Uani 0.656(6) 1 d . U P B 2
H18D H 0.3023 0.8046 0.3774 0.070 Uiso 0.656(6) 1 calc R U P B 2
H18E H 0.4114 0.8524 0.3376 0.070 Uiso 0.656(6) 1 calc R U P B 2
H18F H 0.3913 0.7465 0.3321 0.070 Uiso 0.656(6) 1 calc R U P B 2
C19' C 0.2063(10) 0.6516(5) 0.2455(5) 0.049(2) Uani 0.656(6) 1 d . U P B 2
H19D H 0.3004 0.6406 0.2547 0.074 Uiso 0.656(6) 1 calc R U P B 2
H19E H 0.1740 0.6213 0.2038 0.074 Uiso 0.656(6) 1 calc R U P B 2
H19F H 0.1601 0.6286 0.2826 0.074 Uiso 0.656(6) 1 calc R U P B 2
C20' C -0.0180(8) 0.7469(8) 0.1456(4) 0.060(3) Uani 0.656(6) 1 d . U P B 2
H20D H -0.1034 0.7483 0.1639 0.090 Uiso 0.656(6) 1 calc R U P B 2
H20E H 0.0077 0.6847 0.1388 0.090 Uiso 0.656(6) 1 calc R U P B 2
H20F H -0.0236 0.7786 0.1026 0.090 Uiso 0.656(6) 1 calc R U P B 2
C21 C 0.2898(4) 0.6414(3) 0.0734(2) 0.0259(11) Uani 1 1 d . . . . .
C22 C 0.3890(5) 0.5773(3) 0.0850(2) 0.0329(12) Uani 1 1 d . . . . .
H22 H 0.4636 0.5905 0.1151 0.039 Uiso 1 1 calc R U . . .
C23 C 0.3799(5) 0.4956(3) 0.0535(3) 0.0401(13) Uani 1 1 d . . . . .
H23 H 0.4479 0.4531 0.0629 0.048 Uiso 1 1 calc R U . . .
C24 C 0.2735(5) 0.4735(3) 0.0083(2) 0.0346(12) Uani 1 1 d . . . . .
C25 C 0.1767(5) 0.5367(3) -0.0037(2) 0.0381(12) Uani 1 1 d . . . . .
H25 H 0.1031 0.5235 -0.0345 0.046 Uiso 1 1 calc R U . . .
C26 C 0.1837(5) 0.6188(3) 0.0277(2) 0.0361(12) Uani 1 1 d . . . . .
H26 H 0.1151 0.6608 0.0181 0.043 Uiso 1 1 calc R U . . .
C27 C 0.2646(6) 0.3824(4) -0.0246(3) 0.0568(17) Uani 1 1 d . . . . .
H27A H 0.1810 0.3772 -0.0522 0.085 Uiso 1 1 calc R U . . .
H27B H 0.2699 0.3360 0.0101 0.085 Uiso 1 1 calc R U . . .
H27C H 0.3370 0.3751 -0.0529 0.085 Uiso 1 1 calc R U . . .
C28 C 0.6023(4) 0.8265(3) 0.2443(2) 0.0214(9) Uani 1 1 d . . . . .
C29 C 0.6527(4) 0.8976(3) 0.2838(2) 0.0299(11) Uani 1 1 d . . . . .
H29 H 0.6059 0.9524 0.2835 0.036 Uiso 1 1 calc R U . . .
C30 C 0.7701(5) 0.8892(4) 0.3236(2) 0.0337(12) Uani 1 1 d . . . . .
H30 H 0.8018 0.9386 0.3502 0.040 Uiso 1 1 calc R U . . .
C31 C 0.8416(4) 0.8115(3) 0.3255(2) 0.0310(11) Uani 1 1 d . . . . .
C32 C 0.7939(4) 0.7415(3) 0.2851(2) 0.0321(11) Uani 1 1 d . . . . .
H32 H 0.8431 0.6877 0.2848 0.039 Uiso 1 1 calc R U . . .
C33 C 0.6766(4) 0.7475(3) 0.2451(2) 0.0285(11) Uani 1 1 d . . . . .
H33 H 0.6463 0.6981 0.2183 0.034 Uiso 1 1 calc R U . . .
C34 C 0.9677(5) 0.8013(4) 0.3710(2) 0.0482(15) Uani 1 1 d . . . . .
H34A H 0.9466 0.7891 0.4169 0.072 Uiso 1 1 calc R U . . .
H34B H 1.0187 0.8567 0.3704 0.072 Uiso 1 1 calc R U . . .
H34C H 1.0190 0.7517 0.3551 0.072 Uiso 1 1 calc R U . . .
N1 N 0.2983(3) 0.7239(3) 0.10510(18) 0.0276(9) Uani 1 1 d . . . . .
N2 N 0.4833(3) 0.8333(2) 0.20563(17) 0.0235(8) Uani 1 1 d . . . . .
U1 U 0.31427(2) 0.84109(2) 0.15010(2) 0.02152(6) Uani 1 1 d . . . . .

loop_
_atom_site_aniso_label
_atom_site_aniso_U_11
_atom_site_aniso_U_22
_atom_site_aniso_U_33
_atom_site_aniso_U_23
_atom_site_aniso_U_13
_atom_site_aniso_U_12
C1 0.071(4) 0.041(3) 0.039(3) 0.015(3) -0.007(3) -0.017(3)
C2 0.024(3) 0.079(4) 0.045(3) 0.047(3) -0.003(2) -0.007(3)
C3 0.062(4) 0.042(3) 0.034(3) 0.018(3) 0.032(3) 0.011(3)
C4 0.030(3) 0.059(3) 0.023(2) 0.021(3) -0.004(2) -0.012(2)
C5 0.051(3) 0.049(3) 0.036(3) 0.023(3) 0.016(3) 0.025(3)
C6 0.067(7) 0.052(6) 0.052(6) 0.002(5) 0.021(5) -0.007(5)
C7 0.021(4) 0.053(6) 0.032(5) 0.013(4) 0.006(3) -0.009(4)
C8 0.028(5) 0.079(8) 0.027(5) 0.015(5) -0.011(4) -0.013(5)
C9 0.053(6) 0.049(5) 0.022(4) 0.002(4) 0.012(4) 0.005(4)
C10 0.058(7) 0.064(7) 0.057(7) 0.025(6) 0.016(6) 0.023(5)
C6' 0.063(12) 0.042(10) 0.037(9) 0.003(8) -0.014(9) -0.020(8)
C7' 0.035(9) 0.055(10) 0.043(10) 0.007(9) 0.009(8) 0.003(8)
C8' 0.059(11) 0.052(10) 0.017(7) 0.003(7) 0.018(8) 0.002(8)
C9' 0.037(10) 0.054(11) 0.024(9) 0.016(8) 0.000(7) 0.002(8)
C10' 0.047(11) 0.032(9) 0.050(11) 0.014(8) 0.030(9) 0.003(8)
C11 0.011(3) 0.011(3) 0.011(3) 0.0000(10) 0.0009(10) -0.0002(10)
C12 0.025(8) 0.020(7) 0.025(9) 0.004(7) 0.011(6) 0.002(7)
C13 0.023(8) 0.023(10) 0.018(7) -0.005(8) 0.006(6) 0.006(8)
C14 0.014(7) 0.026(8) 0.016(8) 0.001(7) 0.002(6) 0.006(6)
C15 0.018(7) 0.025(7) 0.024(7) 0.006(6) 0.012(6) -0.004(6)
C16 0.022(8) 0.106(14) 0.061(11) 0.052(10) -0.007(7) -0.003(8)
C17 0.063(11) 0.046(9) 0.057(10) 0.006(8) 0.036(9) 0.015(8)
C18 0.047(9) 0.065(10) 0.026(8) -0.006(8) 0.014(7) 0.002(8)
C19 0.054(10) 0.043(9) 0.039(8) 0.006(7) 0.017(8) 0.018(7)
C20 0.066(11) 0.063(10) 0.053(10) -0.025(9) 0.030(9) -0.044(9)
C11' 0.022(4) 0.037(5) 0.020(4) 0.004(4) 0.004(3) 0.006(4)
C12' 0.031(5) 0.028(5) 0.018(4) 0.001(4) 0.009(4) 0.001(4)
C13' 0.020(4) 0.021(6) 0.018(4) 0.005(5) 0.010(3) 0.005(5)
C14' 0.025(6) 0.036(5) 0.021(5) 0.000(5) 0.005(4) -0.003(5)
C15' 0.020(4) 0.023(5) 0.031(4) -0.004(4) 0.008(3) -0.004(4)
C16' 0.039(5) 0.097(8) 0.049(6) 0.028(6) 0.021(4) 0.039(5)
C17' 0.080(7) 0.044(5) 0.039(5) -0.003(4) 0.021(5) 0.001(5)
C18' 0.036(5) 0.080(7) 0.025(4) 0.016(5) 0.007(4) 0.004(5)
C19' 0.071(6) 0.031(5) 0.050(5) 0.005(4) 0.024(5) 0.000(4)
C20' 0.034(5) 0.106(8) 0.041(5) -0.014(6) 0.006(4) -0.036(5)
C21 0.023(2) 0.035(3) 0.020(2) 0.006(2) 0.0019(18) -0.0067(19)
C22 0.027(3) 0.041(3) 0.030(3) 0.007(2) -0.001(2) 0.000(2)
C23 0.042(3) 0.037(3) 0.042(3) 0.009(3) 0.005(3) 0.007(2)
C24 0.045(3) 0.033(3) 0.026(3) -0.001(2) 0.009(2) -0.007(2)
C25 0.029(3) 0.055(3) 0.030(3) 0.001(3) 0.001(2) -0.009(2)
C26 0.033(3) 0.044(3) 0.031(3) -0.002(3) -0.002(2) 0.000(2)
C27 0.065(4) 0.047(3) 0.060(4) -0.006(3) 0.013(3) -0.012(3)
C28 0.017(2) 0.031(3) 0.016(2) 0.0019(19) 0.0039(16) -0.0018(18)
C29 0.027(3) 0.032(3) 0.031(3) -0.005(2) 0.001(2) 0.000(2)
C30 0.027(3) 0.051(3) 0.023(2) -0.004(2) 0.001(2) -0.015(2)
C31 0.017(2) 0.055(3) 0.021(2) 0.014(2) 0.0010(19) -0.006(2)
C32 0.027(3) 0.035(3) 0.033(3) 0.008(2) 0.001(2) 0.009(2)
C33 0.029(3) 0.029(3) 0.026(2) 0.001(2) -0.003(2) 0.002(2)
C34 0.024(3) 0.093(4) 0.027(3) 0.009(3) -0.002(2) -0.005(3)
N1 0.020(2) 0.042(2) 0.0203(19) 0.0063(18) -0.0013(16) -0.0010(17)
N2 0.0212(18) 0.030(2) 0.0199(18) 0.0037(17) 0.0041(15) -0.0013(16)
U1 0.01563(8) 0.03335(10) 0.01549(8) 0.00522(9) 0.00090(5) 0.00041(8)

loop_
_atom_type_symbol
_atom_type_description
_atom_type_scat_dispersion_real
_atom_type_scat_dispersion_imag
_atom_type_scat_source
C C 0.0033 0.0016 'International Tables Vol C Tables 4.2.6.8 and 6.1.1.4'
H H 0.0000 0.0000 'International Tables Vol C Tables 4.2.6.8 and 6.1.1.4'
N N 0.0061 0.0033 'International Tables Vol C Tables 4.2.6.8 and 6.1.1.4'
U U -9.6767 9.6646 'International Tables Vol C Tables 4.2.6.8 and 6.1.1.4'

loop_
_geom_angle_atom_site_label_1
_geom_angle_atom_site_label_2
_geom_angle_atom_site_label_3
_geom_angle
C2 C1 C5 108.7(5)
C2 C1 C6' 98.4(10)
C5 C1 C6' 151.3(10)
C2 C1 C6 135.5(7)
C5 C1 C6 115.7(7)
C2 C1 U1 75.9(3)
C5 C1 U1 76.1(3)
C6' C1 U1 120.8(7)
C6 C1 U1 111.3(5)
C1 C2 C3 108.1(5)
C1 C2 C7 117.3(7)
C3 C2 C7 134.1(7)
C1 C2 C7' 153.7(9)
C3 C2 C7' 97.8(9)
C1 C2 U1 74.7(3)
C3 C2 U1 75.1(3)
C7 C2 U1 121.6(4)
C7' C2 U1 117.4(6)
C2 C3 C4 107.7(5)
C2 C3 C9 116.3(7)
C4 C3 C9 135.8(7)
C2 C3 C8' 151.0(9)
C4 C3 C8' 101.1(8)
C2 C3 U1 75.1(3)
C4 C3 U1 75.1(3)
C9 C3 U1 119.3(4)
C8' C3 U1 117.2(6)
C5 C4 C3 106.9(5)
C5 C4 C8 135.1(7)
C3 C4 C8 117.8(7)
C5 C4 C9' 104.9(9)
C3 C4 C9' 148.2(9)
C5 C4 U1 75.4(3)
C3 C4 U1 74.8(3)
C8 C4 U1 118.5(4)
C9' C4 U1 112.7(7)
C1 C5 C4 108.5(5)
C1 C5 C10' 103.8(9)
C4 C5 C10' 146.3(10)
C1 C5 C10 135.9(7)
C4 C5 C10 115.6(7)
C1 C5 U1 74.3(3)
C4 C5 U1 75.0(3)
C10' C5 U1 123.8(7)
C10 C5 U1 117.7(5)
C1 C6 H6A 109.5
C1 C6 H6B 109.5
H6A C6 H6B 109.5
C1 C6 H6C 109.5
H6A C6 H6C 109.5
H6B C6 H6C 109.5
C2 C7 H7A 109.5
C2 C7 H7B 109.5
H7A C7 H7B 109.5
C2 C7 H7C 109.5
H7A C7 H7C 109.5
H7B C7 H7C 109.5
C4 C8 H8A 109.5
C4 C8 H8B 109.5
H8A C8 H8B 109.5
C4 C8 H8C 109.5
H8A C8 H8C 109.5
H8B C8 H8C 109.5
C3 C9 H9A 109.5
C3 C9 H9B 109.5
H9A C9 H9B 109.5
C3 C9 H9C 109.5
H9A C9 H9C 109.5
H9B C9 H9C 109.5
C5 C10 H10A 109.5
C5 C10 H10B 109.5
H10A C10 H10B 109.5
C5 C10 H10C 109.5
H10A C10 H10C 109.5
H10B C10 H10C 109.5
C1 C6' H6'1 109.5
C1 C6' H6'2 109.5
H6'1 C6' H6'2 109.5
C1 C6' H6'3 109.5
H6'1 C6' H6'3 109.5
H6'2 C6' H6'3 109.5
C2 C7' H7'1 109.5
C2 C7' H7'2 109.5
H7'1 C7' H7'2 109.5
C2 C7' H7'3 109.5
H7'1 C7' H7'3 109.5
H7'2 C7' H7'3 109.5
C3 C8' H8'1 109.5
C3 C8' H8'2 109.5
H8'1 C8' H8'2 109.5
C3 C8' H8'3 109.5
H8'1 C8' H8'3 109.5
H8'2 C8' H8'3 109.5
C4 C9' H9'1 109.5
C4 C9' H9'2 109.5
H9'1 C9' H9'2 109.5
C4 C9' H9'3 109.5
H9'1 C9' H9'3 109.5
H9'2 C9' H9'3 109.5
C5 C10' H10D 109.5
C5 C10' H10E 109.5
H10D C10' H10E 109.5
C5 C10' H10F 109.5
H10D C10' H10F 109.5
H10E C10' H10F 109.5
C12 C11 C15 111.1(14)
C12 C11 C16 123(2)
C15 C11 C16 125.6(19)
C12 C11 U1 74.8(9)
C15 C11 U1 75.6(8)
C16 C11 U1 118.9(10)
C11 C12 C13 107.9(16)
C11 C12 C17 130(2)
C13 C12 C17 121(2)
C11 C12 U1 76.2(10)
C13 C12 U1 75.9(14)
C17 C12 U1 121.3(11)
C12 C13 C14 107(2)
C12 C13 C18 130(2)
C14 C13 C18 123(2)
C12 C13 U1 74.7(14)
C14 C13 U1 74.0(14)
C18 C13 U1 119.1(15)
C15 C14 C13 109(2)
C15 C14 C19 123(2)
C13 C14 C19 127.7(19)
C15 C14 U1 76.3(10)
C13 C14 U1 75.9(15)
C19 C14 U1 117.1(12)
C11 C15 C14 105.3(17)
C11 C15 C20 126.4(19)
C14 C15 C20 128(2)
C11 C15 U1 75.3(9)
C14 C15 U1 73.9(11)
C20 C15 U1 123.5(10)
C11 C16 H16A 109.5
C11 C16 H16B 109.5
H16A C16 H16B 109.5
C11 C16 H16C 109.5
H16A C16 H16C 109.5
H16B C16 H16C 109.5
C12 C17 H17A 109.5
C12 C17 H17B 109.5
H17A C17 H17B 109.5
C12 C17 H17C 109.5
H17A C17 H17C 109.5
H17B C17 H17C 109.5
C13 C18 H18A 109.5
C13 C18 H18B 109.5
H18A C18 H18B 109.5
C13 C18 H18C 109.5
H18A C18 H18C 109.5
H18B C18 H18C 109.5
C14 C19 H19A 109.5
C14 C19 H19B 109.5
H19A C19 H19B 109.5
C14 C19 H19C 109.5
H19A C19 H19C 109.5
H19B C19 H19C 109.5
C15 C20 H20A 109.5
C15 C20 H20B 109.5
H20A C20 H20B 109.5
C15 C20 H20C 109.5
H20A C20 H20C 109.5
H20B C20 H20C 109.5
C15' C11' C12' 108.9(8)
C15' C11' C16' 125.4(11)
C12' C11' C16' 125.5(12)
C15' C11' U1 73.1(4)
C12' C11' U1 74.0(5)
C16' C11' U1 123.2(5)
C13' C12' C11' 107.7(10)
C13' C12' C17' 124.6(11)
C11' C12' C17' 127.6(11)
C13' C12' U1 73.0(7)
C11' C12' U1 76.2(5)
C17' C12' U1 118.5(6)
C14' C13' C12' 108.4(11)
C14' C13' C18' 126.5(12)
C12' C13' C18' 124.3(12)
C14' C13' U1 74.5(7)
C12' C13' U1 76.8(7)
C18' C13' U1 123.1(7)
C13' C14' C15' 109.0(10)
C13' C14' C19' 126.1(12)
C15' C14' C19' 124.8(11)
C13' C14' U1 75.5(7)
C15' C14' U1 76.0(5)
C19' C14' U1 118.2(7)
C11' C15' C14' 106.0(7)
C11' C15' C20' 124.6(11)
C14' C15' C20' 129.1(12)
C11' C15' U1 77.1(4)
C14' C15' U1 73.0(5)
C20' C15' U1 119.4(6)
C11' C16' H16D 109.5
C11' C16' H16E 109.5
H16D C16' H16E 109.5
C11' C16' H16F 109.5
H16D C16' H16F 109.5
H16E C16' H16F 109.5
C12' C17' H17D 109.5
C12' C17' H17E 109.5
H17D C17' H17E 109.5
C12' C17' H17F 109.5
H17D C17' H17F 109.5
H17E C17' H17F 109.5
C13' C18' H18D 109.5
C13' C18' H18E 109.5
H18D C18' H18E 109.5
C13' C18' H18F 109.5
H18D C18' H18F 109.5
H18E C18' H18F 109.5
C14' C19' H19D 109.5
C14' C19' H19E 109.5
H19D C19' H19E 109.5
C14' C19' H19F 109.5
H19D C19' H19F 109.5
H19E C19' H19F 109.5
C15' C20' H20D 109.5
C15' C20' H20E 109.5
H20D C20' H20E 109.5
C15' C20' H20F 109.5
H20D C20' H20F 109.5
H20E C20' H20F 109.5
N1 C21 C26 121.9(4)
N1 C21 C22 121.2(4)
C26 C21 C22 116.9(4)
C23 C22 C21 120.9(4)
C23 C22 H22 119.5
C21 C22 H22 119.5
C22 C23 C24 121.7(5)
C22 C23 H23 119.1
C24 C23 H23 119.1
C25 C24 C23 117.4(5)
C25 C24 C27 121.9(5)
C23 C24 C27 120.6(5)
C24 C25 C26 121.6(5)
C24 C25 H25 119.2
C26 C25 H25 119.2
C25 C26 C21 121.3(5)
C25 C26 H26 119.3
C21 C26 H26 119.3
C24 C27 H27A 109.5
C24 C27 H27B 109.5
H27A C27 H27B 109.5
C24 C27 H27C 109.5
H27A C27 H27C 109.5
H27B C27 H27C 109.5
N2 C28 C29 121.5(4)
N2 C28 C33 121.1(4)
C29 C28 C33 117.4(4)
C30 C29 C28 120.9(4)
C30 C29 H29 119.5
C28 C29 H29 119.5
C31 C30 C29 121.7(4)
C31 C30 H30 119.2
C29 C30 H30 119.2
C30 C31 C32 117.7(4)
C30 C31 C34 121.6(5)
C32 C31 C34 120.7(5)
C31 C32 C33 122.1(4)
C31 C32 H32 119.0
C33 C32 H32 119.0
C32 C33 C28 120.2(4)
C32 C33 H33 119.9
C28 C33 H33 119.9
C31 C34 H34A 109.5
C31 C34 H34B 109.5
H34A C34 H34B 109.5
C31 C34 H34C 109.5
H34A C34 H34C 109.5
H34B C34 H34C 109.5
C21 N1 U1 178.8(3)
C28 N2 U1 179.1(3)
N1 U1 N2 103.70(14)
N1 U1 C14' 79.9(3)
N2 U1 C14' 93.9(3)
N1 U1 C13' 107.0(3)
N2 U1 C13' 75.6(3)
C14' U1 C13' 29.9(3)
N1 U1 C1 126.06(17)
N2 U1 C1 86.43(16)
C14' U1 C1 153.3(3)
C13' U1 C1 126.7(3)
N1 U1 C3 77.12(16)
N2 U1 C3 97.27(17)
C14' U1 C3 156.2(3)
C13' U1 C3 172.3(3)
C1 U1 C3 48.95(18)
N1 U1 C2 101.69(19)
N2 U1 C2 75.24(14)
C14' U1 C2 169.2(3)
C13' U1 C2 143.0(3)
C1 U1 C2 29.38(17)
C3 U1 C2 29.81(17)
N1 U1 C4 84.73(16)
N2 U1 C4 124.30(14)
C14' U1 C4 141.3(3)
C13' U1 C4 154.7(3)
C1 U1 C4 49.17(16)
C3 U1 C4 30.16(16)
C2 U1 C4 49.36(14)
N1 U1 C5 114.18(17)
N2 U1 C5 116.05(16)
C14' U1 C5 140.5(3)
C13' U1 C5 131.7(3)
C1 U1 C5 29.62(16)
C3 U1 C5 48.96(16)
C2 U1 C5 48.71(16)
C4 U1 C5 29.62(16)
N1 U1 C15' 81.8(3)
N2 U1 C15' 123.9(2)
C14' U1 C15' 31.1(3)
C13' U1 C15' 50.4(3)
C1 U1 C15' 135.1(3)
C3 U1 C15' 137.2(2)
C2 U1 C15' 159.5(3)
C4 U1 C15' 111.7(2)
C5 U1 C15' 111.3(3)
N1 U1 C12' 128.2(2)
N2 U1 C12' 91.7(3)
C14' U1 C12' 49.6(3)
C13' U1 C12' 30.2(3)
C1 U1 C12' 103.7(3)
C3 U1 C12' 150.1(3)
C2 U1 C12' 130.1(3)
C4 U1 C12' 125.9(3)
C5 U1 C12' 101.6(3)
C15' U1 C12' 49.9(3)
N1 U1 C14 85.8(5)
N2 U1 C14 83.1(4)
C1 U1 C14 148.0(5)
C3 U1 C14 162.6(5)
C2 U1 C14 158.2(4)
C4 U1 C14 152.4(4)
C5 U1 C14 145.6(5)

loop_
_geom_bond_atom_site_label_1
_geom_bond_atom_site_label_2
_geom_bond_distance
C1 C2 1.374(8)
C1 C5 1.387(8)
C1 C6' 1.521(16)
C1 C6 1.570(10)
C1 U1 2.701(5)
C2 C3 1.397(8)
C2 C7 1.518(8)
C2 C7' 1.653(17)
C2 U1 2.716(5)
C3 C4 1.414(7)
C3 C9 1.500(10)
C3 C8' 1.699(17)
C3 U1 2.716(5)
C4 C5 1.392(7)
C4 C8 1.517(10)
C4 C9' 1.593(19)
C4 U1 2.720(4)
C5 C10' 1.555(18)
C5 C10 1.559(11)
C5 U1 2.724(5)
C6 H6A 0.9800
C6 H6B 0.9800
C6 H6C 0.9800
C7 H7A 0.9800
C7 H7B 0.9800
C7 H7C 0.9800
C8 H8A 0.9800
C8 H8B 0.9800
C8 H8C 0.9800
C9 H9A 0.9800
C9 H9B 0.9800
C9 H9C 0.9800
C10 H10A 0.9800
C10 H10B 0.9800
C10 H10C 0.9800
C6' H6'1 0.9800
C6' H6'2 0.9800
C6' H6'3 0.9800
C7' H7'1 0.9800
C7' H7'2 0.9800
C7' H7'3 0.9800
C8' H8'1 0.9800
C8' H8'2 0.9800
C8' H8'3 0.9800
C9' H9'1 0.9800
C9' H9'2 0.9800
C9' H9'3 0.9800
C10' H10D 0.9800
C10' H10E 0.9800
C10' H10F 0.9800
C11 C12 1.39(2)
C11 C15 1.40(2)
C11 C16 1.533(19)
C11 U1 2.777(14)
C12 C13 1.40(3)
C12 C17 1.53(2)
C12 U1 2.760(18)
C13 C14 1.43(3)
C13 C18 1.49(3)
C13 U1 2.78(3)
C14 C15 1.42(2)
C14 C19 1.52(2)
C14 U1 2.75(2)
C15 C20 1.49(2)
C15 U1 2.781(14)
C16 H16A 0.9800
C16 H16B 0.9800
C16 H16C 0.9800
C17 H17A 0.9800
C17 H17B 0.9800
C17 H17C 0.9800
C18 H18A 0.9800
C18 H18B 0.9800
C18 H18C 0.9800
C19 H19A 0.9800
C19 H19B 0.9800
C19 H19C 0.9800
C20 H20A 0.9800
C20 H20B 0.9800
C20 H20C 0.9800
C11' C15' 1.419(12)
C11' C12' 1.422(11)
C11' C16' 1.496(10)
C11' U1 2.779(7)
C12' C13' 1.421(14)
C12' C17' 1.517(13)
C12' U1 2.750(9)
C13' C14' 1.391(16)
C13' C18' 1.514(15)
C13' U1 2.701(14)
C14' C15' 1.451(13)
C14' C19' 1.499(14)
C14' U1 2.688(11)
C15' C20' 1.471(10)
C15' U1 2.728(7)
C16' H16D 0.9800
C16' H16E 0.9800
C16' H16F 0.9800
C17' H17D 0.9800
C17' H17E 0.9800
C17' H17F 0.9800
C18' H18D 0.9800
C18' H18E 0.9800
C18' H18F 0.9800
C19' H19D 0.9800
C19' H19E 0.9800
C19' H19F 0.9800
C20' H20D 0.9800
C20' H20E 0.9800
C20' H20F 0.9800
C21 N1 1.386(5)
C21 C26 1.398(6)
C21 C22 1.402(6)
C22 C23 1.374(7)
C22 H22 0.9500
C23 C24 1.392(7)
C23 H23 0.9500
C24 C25 1.377(7)
C24 C27 1.512(7)
C25 C26 1.378(6)
C25 H25 0.9500
C26 H26 0.9500
C27 H27A 0.9800
C27 H27B 0.9800
C27 H27C 0.9800
C28 N2 1.388(5)
C28 C29 1.396(6)
C28 C33 1.405(6)
C29 C30 1.387(6)
C29 H29 0.9500
C30 C31 1.374(7)
C30 H30 0.9500
C31 C32 1.383(6)
C31 C34 1.520(6)
C32 C33 1.386(6)
C32 H32 0.9500
C33 H33 0.9500
C34 H34A 0.9800
C34 H34B 0.9800
C34 H34C 0.9800
N1 U1 1.971(4)
N2 U1 1.975(3)
